data_2209575
loop_
_publ_author_name
'Haberecht, Monika'
'Lerner, Hans-Wolfram'
'Bolte, Michael'

_publ_section_title
;
 (Chloromethyl)triethylammonium chloride monohydrate
;
_journal_coeditor_code KJ2014
_journal_issue 7
_journal_name_full 'Acta Crystallographica Section E'
_journal_page_first o2836
_journal_page_last o2837
_journal_paper_doi 10.1107/S1600536806021921
_journal_volume 62
_journal_year 2006
_chemical_formula_iupac 'C7 H17 Cl N + , Cl - , H2 O'
_chemical_formula_moiety 'C7 H17 Cl N + , Cl - , H2 O'
_chemical_formula_sum 'C7 H19 Cl2 N O'
_chemical_formula_weight 204.13
_chemical_name_systematic
;
(Chloromethyl)triethylammonium chloride monohydrate
;
_space_group_IT_number 14
_symmetry_cell_setting monoclinic
_symmetry_space_group_name_Hall '-P 2yn'
_symmetry_space_group_name_H-M 'P 1 21/n 1'
_atom_sites_solution_hydrogens geom
_atom_sites_solution_primary direct
_atom_sites_solution_secondary difmap
_audit_creation_method SHELXL97
_cell_angle_alpha 90.00
_cell_angle_beta 106.087(6)
_cell_angle_gamma 90.00
_cell_formula_units_Z 4
_cell_length_a 11.1642(8)
_cell_length_b 7.9798(4)
_cell_length_c 12.3239(9)
_cell_measurement_reflns_used 32948
_cell_measurement_temperature 100(2)
_cell_measurement_theta_max 29.8
_cell_measurement_theta_min 3.7
_cell_volume 1054.92(12)
_computing_cell_refinement X-AREA
_computing_data_collection 'X-AREA (Stoe & Cie, 2001)'
_computing_data_reduction X-AREA
_computing_molecular_graphics 'XP in SHELXTL-Plus (Sheldrick, 1991)'
_computing_publication_material 'SHELXL97 and PLATON (Spek, 2003)'
_computing_structure_refinement 'SHELXL97 (Sheldrick, 1997)'
_computing_structure_solution 'SHELXS97 (Sheldrick, 1990)'
_diffrn_ambient_temperature 100(2)
_diffrn_measured_fraction_theta_full 0.991
_diffrn_measured_fraction_theta_max 0.991
_diffrn_measurement_device_type 'Stoe IPDS-II two-circle'
_diffrn_measurement_method \w
_diffrn_radiation_monochromator graphite
_diffrn_radiation_source 'fine-focus sealed tube'
_diffrn_radiation_type MoK\a
_diffrn_radiation_wavelength 0.71073
_diffrn_reflns_av_R_equivalents 0.0322
_diffrn_reflns_av_sigmaI/netI 0.0140
_diffrn_reflns_limit_h_max 15
_diffrn_reflns_limit_h_min -15
_diffrn_reflns_limit_k_max 11
_diffrn_reflns_limit_k_min -11
_diffrn_reflns_limit_l_max 17
_diffrn_reflns_limit_l_min -16
_diffrn_reflns_number 26921
_diffrn_reflns_theta_full 29.74
_diffrn_reflns_theta_max 29.74
_diffrn_reflns_theta_min 3.80
_diffrn_standards_decay_% 0
_diffrn_standards_interval_time 0
_diffrn_standards_number 0
_exptl_absorpt_coefficient_mu 0.569
_exptl_absorpt_correction_T_max 0.8479
_exptl_absorpt_correction_T_min 0.7640
_exptl_absorpt_correction_type multi-scan
_exptl_absorpt_process_details '(MULABS; Spek, 2003; Blessing, 1995)'
_exptl_crystal_colour colourless
_exptl_crystal_density_diffrn 1.285
_exptl_crystal_density_method 'not measured'
_exptl_crystal_description block
_exptl_crystal_F_000 440
_exptl_crystal_size_max 0.50
_exptl_crystal_size_mid 0.40
_exptl_crystal_size_min 0.30
_refine_diff_density_max 0.814
_refine_diff_density_min -0.683
_refine_ls_extinction_method none
_refine_ls_goodness_of_fit_ref 1.057
_refine_ls_hydrogen_treatment mixed
_refine_ls_matrix_type full
_refine_ls_number_parameters 108
_refine_ls_number_reflns 2977
_refine_ls_number_restraints 2
_refine_ls_restrained_S_all 1.057
_refine_ls_R_factor_all 0.0393
_refine_ls_R_factor_gt 0.0350
_refine_ls_shift/su_max 0.000
_refine_ls_shift/su_mean 0.000
_refine_ls_structure_factor_coef Fsqd
_refine_ls_weighting_details 'calc w = 1/[\s^2^(Fo^2^)+(0.0699P)^2^+0.5992P] where P=(Fo^2^+2Fc^2^)/3'
_refine_ls_weighting_scheme calc
_refine_ls_wR_factor_gt 0.1097
_refine_ls_wR_factor_ref 0.1121
_reflns_number_gt 2664
_reflns_number_total 2977
_reflns_threshold_expression I>2\s(I)
_cod_data_source_file kj2014.cif
_cod_data_source_block II
_cod_depositor_comments
;
The following automatic conversions were performed:
'_symmetry_cell_setting' value 'Monoclinic' changed to 'monoclinic'
according to '/home/saulius/struct/CIF-dictionaries/cif_core.dic'
dictionary named 'cif_core.dic' version 2.4.1 from 2010-06-29.

Automatic conversion script
Id: cif_fix_enum 1527 2010-12-29 10:47:43Z saulius 

The following automatic conversions were performed:

'_symmetry_cell_setting' value 'Monoclinic' changed to 'monoclinic'
according to /home/saulius/struct/CIF-dictionaries/cif_core.dic
dictionary named 'cif_core.dic' version 2.4.1 from 2010-06-29.

Automatic conversion script
Id: cif_fix_values 1715 2011-07-08 13:25:40Z adriana 
;
_cod_original_sg_symbol_H-M 'P 21/n'
_cod_database_code 2209575
_cod_database_fobs_code 2209575

loop_
_symmetry_equiv_pos_as_xyz
'x, y, z'
'-x+1/2, y+1/2, -z+1/2'
'-x, -y, -z'
'x-1/2, -y-1/2, z-1/2'

loop_
_atom_site_type_symbol
_atom_site_label
_atom_site_fract_x
_atom_site_fract_y
_atom_site_fract_z
_atom_site_U_iso_or_equiv
_atom_site_adp_type
_atom_site_calc_flag
_atom_site_refinement_flags
_atom_site_occupancy
N N1 0.49722(11) 0.55768(15) 0.25136(10) 0.0150(2) Uani d . 1
C C1 0.50537(13) 0.45166(18) 0.15039(12) 0.0176(3) Uani d . 1
H H1A 0.4357 0.4833 0.0844 0.021 Uiso calc R 1
H H1B 0.5840 0.4795 0.1321 0.021 Uiso calc R 1
C C2 0.50102(14) 0.2632(2) 0.16744(14) 0.0217(3) Uani d . 1
H H2A 0.5069 0.2055 0.0989 0.032 Uiso calc R 1
H H2B 0.4224 0.2332 0.1832 0.032 Uiso calc R 1
H H2C 0.5710 0.2295 0.2312 0.032 Uiso calc R 1
C C3 0.59489(13) 0.5068(2) 0.35936(12) 0.0185(3) Uani d . 1
H H3A 0.5814 0.5730 0.4229 0.022 Uiso calc R 1
H H3B 0.5825 0.3873 0.3748 0.022 Uiso calc R 1
C C4 0.72871(14) 0.5313(3) 0.35578(14) 0.0274(3) Uani d . 1
H H4A 0.7857 0.4945 0.4275 0.041 Uiso calc R 1
H H4B 0.7432 0.6501 0.3438 0.041 Uiso calc R 1
H H4C 0.7436 0.4651 0.2938 0.041 Uiso calc R 1
C C5 0.51608(16) 0.74016(19) 0.22459(14) 0.0241(3) Uani d . 1
H H5A 0.5954 0.7496 0.2039 0.029 Uiso calc R 1
H H5B 0.5248 0.8072 0.2940 0.029 Uiso calc R 1
C C6 0.41116(16) 0.81744(18) 0.12888(13) 0.0235(3) Uani d . 1
H H6A 0.4319 0.9341 0.1170 0.035 Uiso calc R 1
H H6B 0.3326 0.8138 0.1497 0.035 Uiso calc R 1
H H6C 0.4023 0.7536 0.0592 0.035 Uiso calc R 1
C C7 0.36992(13) 0.52783(19) 0.26842(12) 0.0177(3) Uani d . 1
H H7A 0.3650 0.4109 0.2937 0.021 Uiso calc R 1
H H7B 0.3056 0.5424 0.1954 0.021 Uiso calc R 1
Cl Cl7 0.33800(4) 0.66575(5) 0.36889(3) 0.02545(12) Uani d . 1
O O1 0.41162(12) 0.16234(17) 0.40115(12) 0.0305(3) Uani d D 1
H H1C 0.387(2) 0.113(3) 0.4504(17) 0.039(7) Uiso d D 1
H H1D 0.4819(15) 0.121(4) 0.411(3) 0.051(8) Uiso d D 1
Cl Cl1 0.70328(3) 0.04516(5) 0.43291(3) 0.02070(11) Uani d . 1

loop_
_atom_site_aniso_label
_atom_site_aniso_U_11
_atom_site_aniso_U_22
_atom_site_aniso_U_33
_atom_site_aniso_U_12
_atom_site_aniso_U_13
_atom_site_aniso_U_23
N1 0.0156(5) 0.0158(5) 0.0128(5) -0.0021(4) 0.0026(4) 0.0009(4)
C1 0.0179(6) 0.0214(7) 0.0135(6) -0.0016(5) 0.0044(5) -0.0013(5)
C2 0.0214(7) 0.0203(7) 0.0252(7) 0.0012(5) 0.0098(5) -0.0034(5)
C3 0.0156(6) 0.0241(7) 0.0138(6) -0.0014(5) 0.0005(5) 0.0018(5)
C4 0.0162(6) 0.0437(10) 0.0212(7) -0.0053(6) 0.0031(5) -0.0022(6)
C5 0.0319(8) 0.0170(6) 0.0214(7) -0.0075(6) 0.0039(6) 0.0024(5)
C6 0.0325(8) 0.0127(6) 0.0181(6) 0.0053(5) -0.0053(6) 0.0021(5)
C7 0.0153(6) 0.0210(6) 0.0169(6) 0.0008(5) 0.0047(5) -0.0011(5)
Cl7 0.0257(2) 0.0285(2) 0.02206(19) 0.00523(14) 0.00640(14) -0.00147(13)
O1 0.0198(5) 0.0333(7) 0.0371(7) 0.0018(5) 0.0059(5) 0.0173(5)
Cl1 0.01760(17) 0.0268(2) 0.01816(18) 0.00233(12) 0.00572(12) 0.00070(12)

loop_
_atom_type_symbol
_atom_type_description
_atom_type_scat_dispersion_real
_atom_type_scat_dispersion_imag
_atom_type_scat_source
C C 0.0033 0.0016 'International Tables Vol C Tables 4.2.6.8 and 6.1.1.4'
H H 0.0000 0.0000 'International Tables Vol C Tables 4.2.6.8 and 6.1.1.4'
Cl Cl 0.1484 0.1585 'International Tables Vol C Tables 4.2.6.8 and 6.1.1.4'
N N 0.0061 0.0033 'International Tables Vol C Tables 4.2.6.8 and 6.1.1.4'
O O 0.0106 0.0060 'International Tables Vol C Tables 4.2.6.8 and 6.1.1.4'

loop_
_geom_angle_atom_site_label_1
_geom_angle_atom_site_label_2
_geom_angle_atom_site_label_3
_geom_angle
C7 N1 C5 111.90(12)
C7 N1 C3 108.02(11)
C5 N1 C3 109.64(11)
C7 N1 C1 107.24(10)
C5 N1 C1 108.09(11)
C3 N1 C1 111.98(11)
C2 C1 N1 115.05(12)
C2 C1 H1A 108.5
N1 C1 H1A 108.5
C2 C1 H1B 108.5
N1 C1 H1B 108.5
H1A C1 H1B 107.5
C1 C2 H2A 109.5
C1 C2 H2B 109.5
H2A C2 H2B 109.5
C1 C2 H2C 109.5
H2A C2 H2C 109.5
H2B C2 H2C 109.5
C4 C3 N1 114.32(12)
C4 C3 H3A 108.7
N1 C3 H3A 108.7
C4 C3 H3B 108.7
N1 C3 H3B 108.7
H3A C3 H3B 107.6
C3 C4 H4A 109.5
C3 C4 H4B 109.5
H4A C4 H4B 109.5
C3 C4 H4C 109.5
H4A C4 H4C 109.5
H4B C4 H4C 109.5
N1 C5 C6 115.30(12)
N1 C5 H5A 108.4
C6 C5 H5A 108.4
N1 C5 H5B 108.4
C6 C5 H5B 108.4
H5A C5 H5B 107.5
C5 C6 H6A 109.5
C5 C6 H6B 109.5
H6A C6 H6B 109.5
C5 C6 H6C 109.5
H6A C6 H6C 109.5
H6B C6 H6C 109.5
N1 C7 Cl7 112.31(10)
N1 C7 H7A 109.1
Cl7 C7 H7A 109.1
N1 C7 H7B 109.1
Cl7 C7 H7B 109.1
H7A C7 H7B 107.9
H1C O1 H1D 102(3)

loop_
_geom_bond_atom_site_label_1
_geom_bond_atom_site_label_2
_geom_bond_distance
_geom_bond_publ_flag
N1 C7 1.5120(18) y
N1 C5 1.5205(19) y
N1 C3 1.5235(17) y
N1 C1 1.5281(18) y
C1 C2 1.521(2) ?
C1 H1A 0.9900 ?
C1 H1B 0.9900 ?
C2 H2A 0.9800 ?
C2 H2B 0.9800 ?
C2 H2C 0.9800 ?
C3 C4 1.520(2) ?
C3 H3A 0.9900 ?
C3 H3B 0.9900 ?
C4 H4A 0.9800 ?
C4 H4B 0.9800 ?
C4 H4C 0.9800 ?
C5 C6 1.542(2) ?
C5 H5A 0.9900 ?
C5 H5B 0.9900 ?
C6 H6A 0.9800 ?
C6 H6B 0.9800 ?
C6 H6C 0.9800 ?
C7 Cl7 1.7653(15) y
C7 H7A 0.9900 ?
C7 H7B 0.9900 ?
O1 H1C 0.832(10) ?
O1 H1D 0.829(10) ?

loop_
_geom_hbond_atom_site_label_D
_geom_hbond_atom_site_label_H
_geom_hbond_atom_site_label_A
_geom_hbond_site_symmetry_A
_geom_hbond_distance_DH
_geom_hbond_distance_HA
_geom_hbond_distance_DA
_geom_hbond_angle_DHA
O1 H1D Cl1 . 0.829(10) 2.485(11) 3.3051(13) 170(3)
O1 H1C Cl1 3_656 0.832(10) 2.340(11) 3.1660(13) 172(3)
C7 H7A O1 . 0.99 2.36 3.3131(19) 160.9
C7 H7B O1 2 0.99 2.57 3.429(2) 144.8
C1 H1A Cl1 4_565 0.99 2.75 3.6809(15) 156.1
C1 H1B Cl1 2_655 0.99 2.76 3.7471(15) 176.0
C3 H3A Cl7 . 0.99 2.72 3.1677(15) 108.2
C5 H5B Cl7 . 0.99 2.75 3.0704(18) 99.6

loop_
_geom_torsion_atom_site_label_1
_geom_torsion_atom_site_label_2
_geom_torsion_atom_site_label_3
_geom_torsion_atom_site_label_4
_geom_torsion
C7 N1 C1 C2 -64.85(15)
C5 N1 C1 C2 174.33(12)
C3 N1 C1 C2 53.47(16)
C7 N1 C3 C4 -179.43(13)
C5 N1 C3 C4 -57.26(17)
C1 N1 C3 C4 62.71(16)
C7 N1 C5 C6 -50.45(18)
C3 N1 C5 C6 -170.28(14)
C1 N1 C5 C6 67.41(17)
C5 N1 C7 Cl7 -52.76(14)
C3 N1 C7 Cl7 68.01(13)
C1 N1 C7 Cl7 -171.13(9)

loop_
_cod_related_entry_id
_cod_related_entry_database
_cod_related_entry_code
1 ChemSpider 21127927
